data_4071234
loop_
_publ_author_name
'Giri, Ramesh'
'Maugel, Nathan'
'Foxman, Bruce M.'
'Yu, Jin-Quan'

_publ_section_title
;
 Dehydrogenation of Inert Alkyl Groups via Remote C&#x2212;H Activation:
 Converting a Propyl Group into a \p-Allylic Complex
;
_journal_issue 8
_journal_name_full Organometallics
_journal_page_first 1667
_journal_paper_doi 10.1021/om8000444
_journal_volume 27
_journal_year 2008
_chemical_formula_sum 'C19 H25 N2 O4.5 Pd'
_chemical_formula_weight 459.81
_chemical_name_systematic
; 
 ? 
;
_space_group_IT_number 14
_symmetry_cell_setting monoclinic
_symmetry_space_group_name_Hall '-P 2ybc'
_symmetry_space_group_name_H-M 'P 1 21/c 1'
_atom_sites_solution_hydrogens geom
_atom_sites_solution_primary direct
_atom_sites_solution_secondary difmap
_audit_creation_method SHELXL-97
_cell_angle_alpha 90.00
_cell_angle_beta 92.49(3)
_cell_angle_gamma 90.00
_cell_formula_units_Z 8
_cell_length_a 13.410(3)
_cell_length_b 11.004(2)
_cell_length_c 27.454(6)
_cell_measurement_reflns_used 9921
_cell_measurement_temperature 296(2)
_cell_measurement_theta_max 27.99
_cell_measurement_theta_min 2.37
_cell_volume 4047.4(15)
_computing_cell_refinement 'Bruker SMART'
_computing_data_collection 'Bruker SMART'
_computing_data_reduction 'Bruker SAINT+'
_computing_molecular_graphics 'Bruker SHELXTL'
_computing_publication_material 'Bruker SHELXTL'
_computing_structure_refinement 'SHELXL-97 (Sheldrick, 1997)'
_computing_structure_solution 'SHELXS-97 (Sheldrick, 1997)'
_diffrn_ambient_temperature 296(2)
_diffrn_measured_fraction_theta_full 0.999
_diffrn_measured_fraction_theta_max 0.999
_diffrn_measurement_device_type 'CCD area detector'
_diffrn_measurement_method 'phi and omega scans'
_diffrn_radiation_monochromator graphite
_diffrn_radiation_source 'fine-focus sealed tube'
_diffrn_radiation_type MoK\a
_diffrn_radiation_wavelength 0.71073
_diffrn_reflns_av_R_equivalents 0.0254
_diffrn_reflns_av_sigmaI/netI 0.0222
_diffrn_reflns_limit_h_max 15
_diffrn_reflns_limit_h_min -15
_diffrn_reflns_limit_k_max 13
_diffrn_reflns_limit_k_min -13
_diffrn_reflns_limit_l_max 32
_diffrn_reflns_limit_l_min -32
_diffrn_reflns_number 29291
_diffrn_reflns_theta_full 25.00
_diffrn_reflns_theta_max 25.00
_diffrn_reflns_theta_min 1.48
_diffrn_standards_decay_% 1
_exptl_absorpt_coefficient_mu 0.945
_exptl_absorpt_correction_T_max 0.8951
_exptl_absorpt_correction_T_min 0.8191
_exptl_absorpt_correction_type multi-scan
_exptl_absorpt_process_details 'SADABS (Sheldrick, 1999)'
_exptl_crystal_colour Golden-yellow
_exptl_crystal_density_diffrn 1.509
_exptl_crystal_density_meas 0
_exptl_crystal_density_method 'not measured'
_exptl_crystal_description Parallalepiped
_exptl_crystal_F_000 1880
_exptl_crystal_size_max 0.22
_exptl_crystal_size_mid 0.14
_exptl_crystal_size_min 0.12
_refine_diff_density_max 1.089
_refine_diff_density_min -0.587
_refine_diff_density_rms 0.079
_refine_ls_extinction_method none
_refine_ls_goodness_of_fit_ref 1.099
_refine_ls_hydrogen_treatment constr
_refine_ls_matrix_type full
_refine_ls_number_parameters 489
_refine_ls_number_reflns 7124
_refine_ls_number_restraints 0
_refine_ls_restrained_S_all 1.099
_refine_ls_R_factor_all 0.0496
_refine_ls_R_factor_gt 0.0431
_refine_ls_shift/su_max 0.150
_refine_ls_shift/su_mean 0.061
_refine_ls_structure_factor_coef Fsqd
_refine_ls_weighting_details 'calc w=1/[\s^2^(Fo^2^)+(0.0600P)^2^+3.6000P] where P=(Fo^2^+2Fc^2^)/3'
_refine_ls_weighting_scheme calc
_refine_ls_wR_factor_gt 0.1096
_refine_ls_wR_factor_ref 0.1138
_reflns_number_gt 6229
_reflns_number_total 7124
_reflns_threshold_expression >2sigma(I)
_cod_data_source_file om8000444-1c.cif
_cod_data_source_block rg2476
_cod_depositor_comments
;
The following automatic conversions were performed:

'_symmetry_cell_setting' value 'Monoclinic' changed to 'monoclinic'
according to /home/saulius/struct/CIF-dictionaries/cif_core.dic
dictionary named 'cif_core.dic' version 2.4.1 from
2010-06-29.

'_exptl_absorpt_correction_type' value 'Multi-scan'
changed to 'multi-scan' according to
/home/saulius/struct/CIF-dictionaries/cif_core.dic dictionary named
'cif_core.dic' version 2.4.1 from 2010-06-29.

Automatic conversion script
Id: cif_fix_values 1715 2011-07-08 13:25:40Z adriana 
;
_cod_original_cell_volume 4047.2(14)
_cod_original_sg_symbol_H-M P2(1)/c
_cod_original_formula_sum 'C19 H25 N2 O4.50 Pd'
_cod_database_code 4071234

loop_
_symmetry_equiv_pos_as_xyz
'x, y, z'
'-x, y+1/2, -z+1/2'
'-x, -y, -z'
'x, -y-1/2, z-1/2'

loop_
_atom_site_label
_atom_site_type_symbol
_atom_site_fract_x
_atom_site_fract_y
_atom_site_fract_z
_atom_site_U_iso_or_equiv
_atom_site_adp_type
_atom_site_occupancy
_atom_site_symmetry_multiplicity
_atom_site_calc_flag
_atom_site_refinement_flags
Pd1A Pd 0.30399(2) 0.45476(3) 0.079997(11) 0.04913(11) Uani 1 1 d .
O1A O 0.3645(2) 0.3332(3) 0.03478(11) 0.0657(8) Uani 1 1 d .
O2A O 0.2984(4) 0.1830(4) 0.07468(19) 0.1097(14) Uani 1 1 d .
O3A O 0.1544(3) 0.7656(3) 0.10627(13) 0.0779(10) Uani 1 1 d .
O4A O 0.5082(2) 0.5201(3) 0.19597(11) 0.0624(8) Uani 1 1 d .
N1A N 0.2414(2) 0.5876(3) 0.11656(12) 0.0510(8) Uani 1 1 d .
N2A N 0.4244(2) 0.4578(3) 0.12860(12) 0.0493(8) Uani 1 1 d .
C1A C 0.2476(3) 0.5941(4) 0.16781(14) 0.0507(9) Uani 1 1 d .
C2A C 0.1671(4) 0.6373(5) 0.19385(17) 0.0684(12) Uani 1 1 d .
H2A H 0.1078 0.6591 0.1773 0.082 Uiso 1 1 calc R
C3A C 0.1758(4) 0.6474(5) 0.24402(18) 0.0788(15) Uani 1 1 d .
H3A H 0.1219 0.6765 0.2608 0.095 Uiso 1 1 calc R
C4A C 0.2622(4) 0.6155(5) 0.26978(17) 0.0741(14) Uani 1 1 d .
H4A H 0.2676 0.6248 0.3035 0.089 Uiso 1 1 calc R
C5A C 0.3397(4) 0.5699(4) 0.24487(16) 0.0615(11) Uani 1 1 d .
H5A H 0.3979 0.5467 0.2621 0.074 Uiso 1 1 calc R
C6A C 0.3340(3) 0.5573(3) 0.19421(14) 0.0498(9) Uani 1 1 d .
C7A C 0.4214(3) 0.5091(4) 0.17040(15) 0.0500(9) Uani 1 1 d .
C8A C 0.5817(4) 0.4621(6) 0.1680(2) 0.0834(16) Uani 1 1 d .
H8A1 H 0.6053 0.3884 0.1841 0.100 Uiso 1 1 calc R
H8A2 H 0.6382 0.5158 0.1641 0.100 Uiso 1 1 calc R
C9A C 0.5322(3) 0.4322(5) 0.11856(17) 0.0627(11) Uani 1 1 d .
C10A C 0.3480(4) 0.2219(5) 0.04137(19) 0.0744(14) Uani 1 1 d .
C11A C 0.3957(6) 0.1358(6) 0.0068(2) 0.110(2) Uani 1 1 d .
H11A H 0.4634 0.1205 0.0178 0.132 Uiso 1 1 calc R
H11B H 0.3948 0.1712 -0.0252 0.132 Uiso 1 1 calc R
H11C H 0.3592 0.0607 0.0056 0.132 Uiso 1 1 calc R
C12A C 0.1913(3) 0.6735(4) 0.08951(16) 0.0590(11) Uani 1 1 d .
C13A C 0.1884(3) 0.6520(5) 0.03438(16) 0.0644(12) Uani 1 1 d .
C14A C 0.2056(3) 0.5206(5) 0.02261(16) 0.0629(12) Uani 1 1 d .
H14A H 0.2508 0.5026 -0.0011 0.075 Uiso 1 1 calc R
C15A C 0.1597(3) 0.4263(5) 0.04424(18) 0.0694(13) Uani 1 1 d .
H15A H 0.1140 0.4411 0.0681 0.083 Uiso 1 1 calc R
H15B H 0.1738 0.3469 0.0352 0.083 Uiso 1 1 calc R
C16A C 0.5630(5) 0.5172(9) 0.0801(3) 0.129(3) Uani 1 1 d .
H16A H 0.6343 0.5150 0.0781 0.154 Uiso 1 1 calc R
H16B H 0.5424 0.5981 0.0879 0.154 Uiso 1 1 calc R
H16C H 0.5324 0.4934 0.0493 0.154 Uiso 1 1 calc R
C17A C 0.5511(4) 0.3022(6) 0.1071(3) 0.119(3) Uani 1 1 d .
H17A H 0.5252 0.2843 0.0748 0.143 Uiso 1 1 calc R
H17B H 0.5187 0.2515 0.1301 0.143 Uiso 1 1 calc R
H17C H 0.6216 0.2869 0.1092 0.143 Uiso 1 1 calc R
C18A C 0.0858(4) 0.6898(6) 0.01198(19) 0.0858(16) Uani 1 1 d .
H18A H 0.0854 0.6800 -0.0228 0.103 Uiso 1 1 calc R
H18B H 0.0732 0.7733 0.0197 0.103 Uiso 1 1 calc R
H18C H 0.0349 0.6396 0.0250 0.103 Uiso 1 1 calc R
C19A C 0.2704(4) 0.7314(5) 0.0133(2) 0.0874(17) Uani 1 1 d .
H19A H 0.3345 0.7047 0.0261 0.105 Uiso 1 1 calc R
H19B H 0.2602 0.8146 0.0223 0.105 Uiso 1 1 calc R
H19C H 0.2678 0.7243 -0.0215 0.105 Uiso 1 1 calc R
Pd1B Pd 0.79773(2) 0.72775(3) 0.150680(11) 0.05104(12) Uani 1 1 d .
O1B O 0.8923(3) 0.5862(4) 0.16237(14) 0.0831(10) Uani 1 1 d .
O2B O 0.7999(4) 0.4687(4) 0.1144(3) 0.136(2) Uani 1 1 d .
O3B O 0.7250(3) 1.0665(3) 0.10370(14) 0.0827(10) Uani 1 1 d .
O4B O 0.6130(3) 0.7542(3) 0.26866(11) 0.0694(9) Uani 1 1 d .
N1B N 0.7180(2) 0.8774(3) 0.13775(12) 0.0507(8) Uani 1 1 d .
N2B N 0.7297(3) 0.7083(3) 0.21638(12) 0.0538(8) Uani 1 1 d .
C1B C 0.6150(3) 0.8791(4) 0.14670(14) 0.0503(9) Uani 1 1 d .
C2B C 0.5457(4) 0.9392(5) 0.11549(17) 0.0665(12) Uani 1 1 d .
H2B H 0.5678 0.9834 0.0892 0.080 Uiso 1 1 calc R
C3B C 0.4450(4) 0.9331(5) 0.1235(2) 0.0781(15) Uani 1 1 d .
H3B H 0.3999 0.9713 0.1018 0.094 Uiso 1 1 calc R
C4B C 0.4104(4) 0.8720(5) 0.1626(2) 0.0770(14) Uani 1 1 d .
H4B H 0.3422 0.8677 0.1674 0.092 Uiso 1 1 calc R
C5B C 0.4768(3) 0.8174(4) 0.19477(19) 0.0630(11) Uani 1 1 d .
H5B H 0.4533 0.7787 0.2221 0.076 Uiso 1 1 calc R
C6B C 0.5792(3) 0.8184(4) 0.18758(15) 0.0502(9) Uani 1 1 d .
C7B C 0.6448(3) 0.7591(4) 0.22325(15) 0.0542(10) Uani 1 1 d .
C8B C 0.6860(5) 0.6860(7) 0.2966(2) 0.103(2) Uani 1 1 d .
H8B1 H 0.6577 0.6098 0.3072 0.124 Uiso 1 1 calc R
H8B2 H 0.7085 0.7316 0.3253 0.124 Uiso 1 1 calc R
C9B C 0.7726(4) 0.6623(5) 0.26414(17) 0.0679(12) Uani 1 1 d .
C10B C 0.8747(5) 0.4866(5) 0.1412(2) 0.0848(16) Uani 1 1 d .
C11B C 0.9449(6) 0.3847(6) 0.1519(3) 0.132(3) Uani 1 1 d .
H11D H 0.9201 0.3121 0.1362 0.158 Uiso 1 1 calc R
H11E H 0.9508 0.3717 0.1865 0.158 Uiso 1 1 calc R
H11F H 1.0093 0.4043 0.1401 0.158 Uiso 1 1 calc R
C12B C 0.7630(4) 0.9694(4) 0.11445(16) 0.0587(11) Uani 1 1 d .
C13B C 0.8742(4) 0.9459(4) 0.10493(17) 0.0649(12) Uani 1 1 d .
C14B C 0.8946(3) 0.8122(5) 0.10075(16) 0.0625(11) Uani 1 1 d .
H14B H 0.9517 0.7813 0.1168 0.075 Uiso 1 1 calc R
C15B C 0.8345(4) 0.7334(5) 0.07488(17) 0.0680(12) Uani 1 1 d .
H15C H 0.7769 0.7616 0.0585 0.082 Uiso 1 1 calc R
H15D H 0.8510 0.6514 0.0736 0.082 Uiso 1 1 calc R
C16B C 0.8631(6) 0.7385(8) 0.2782(3) 0.138(3) Uani 1 1 d .
H16D H 0.8906 0.7121 0.3093 0.166 Uiso 1 1 calc R
H16E H 0.8440 0.8223 0.2802 0.166 Uiso 1 1 calc R
H16F H 0.9123 0.7294 0.2541 0.166 Uiso 1 1 calc R
C17B C 0.7969(5) 0.5305(5) 0.2631(2) 0.0963(19) Uani 1 1 d .
H17D H 0.7404 0.4862 0.2497 0.116 Uiso 1 1 calc R
H17E H 0.8129 0.5027 0.2956 0.116 Uiso 1 1 calc R
H17F H 0.8530 0.5176 0.2431 0.116 Uiso 1 1 calc R
C18B C 0.9025(5) 1.0092(6) 0.0579(2) 0.099(2) Uani 1 1 d .
H18D H 0.9729 1.0008 0.0539 0.119 Uiso 1 1 calc R
H18E H 0.8857 1.0939 0.0596 0.119 Uiso 1 1 calc R
H18F H 0.8666 0.9727 0.0306 0.119 Uiso 1 1 calc R
C19B C 0.9355(4) 0.9996(6) 0.1487(2) 0.0922(17) Uani 1 1 d .
H19D H 0.9170 0.9602 0.1781 0.111 Uiso 1 1 calc R
H19E H 0.9225 1.0852 0.1510 0.111 Uiso 1 1 calc R
H19F H 1.0054 0.9869 0.1442 0.111 Uiso 1 1 calc R
O1W O 0.1688(7) 0.0242(8) 0.1077(4) 0.200(3) Uiso 1 1 d .
H1W H 0.158(8) 0.006(10) 0.067(5) 0.240 Uiso 1 1 d .
H2W H 0.206(8) -0.054(11) 0.132(4) 0.240 Uiso 1 1 d .

loop_
_atom_site_aniso_label
_atom_site_aniso_U_11
_atom_site_aniso_U_22
_atom_site_aniso_U_33
_atom_site_aniso_U_23
_atom_site_aniso_U_13
_atom_site_aniso_U_12
Pd1A 0.04920(19) 0.0539(2) 0.04452(19) -0.00207(13) 0.00423(13) 0.00411(13)
O1A 0.081(2) 0.062(2) 0.0551(18) -0.0078(14) 0.0114(15) 0.0134(16)
O2A 0.127(4) 0.072(3) 0.131(4) 0.007(3) 0.025(3) -0.005(2)
O3A 0.088(2) 0.072(2) 0.075(2) 0.0101(17) 0.0159(19) 0.0306(19)
O4A 0.0561(17) 0.0695(19) 0.0608(18) -0.0068(15) -0.0065(14) 0.0041(14)
N1A 0.0482(18) 0.058(2) 0.0470(18) 0.0004(15) 0.0069(14) 0.0108(15)
N2A 0.0427(17) 0.0518(19) 0.054(2) -0.0018(15) 0.0019(14) 0.0039(14)
C1A 0.054(2) 0.050(2) 0.048(2) -0.0001(18) 0.0106(18) 0.0035(18)
C2A 0.070(3) 0.077(3) 0.059(3) 0.007(2) 0.019(2) 0.016(2)
C3A 0.087(4) 0.089(4) 0.063(3) 0.003(3) 0.031(3) 0.021(3)
C4A 0.100(4) 0.079(3) 0.045(2) 0.000(2) 0.022(3) 0.004(3)
C5A 0.075(3) 0.060(3) 0.050(2) 0.008(2) 0.001(2) -0.001(2)
C6A 0.059(2) 0.044(2) 0.046(2) 0.0021(17) 0.0087(18) -0.0039(18)
C7A 0.053(2) 0.045(2) 0.052(2) 0.0025(18) -0.0002(18) -0.0007(17)
C8A 0.052(3) 0.108(4) 0.090(4) -0.019(3) -0.005(3) 0.010(3)
C9A 0.047(2) 0.075(3) 0.066(3) -0.008(2) 0.008(2) 0.005(2)
C10A 0.091(4) 0.070(3) 0.060(3) -0.011(3) -0.010(3) 0.017(3)
C11A 0.153(6) 0.091(4) 0.084(4) -0.027(3) -0.019(4) 0.050(4)
C12A 0.052(2) 0.064(3) 0.062(3) 0.008(2) 0.012(2) 0.007(2)
C13A 0.058(3) 0.080(3) 0.056(3) 0.014(2) 0.007(2) 0.014(2)
C14A 0.056(2) 0.086(3) 0.047(2) 0.000(2) 0.0004(19) 0.010(2)
C15A 0.057(3) 0.088(3) 0.063(3) -0.010(3) -0.005(2) -0.002(2)
C16A 0.063(4) 0.218(9) 0.106(5) 0.052(6) 0.019(3) -0.005(5)
C17A 0.064(3) 0.112(5) 0.180(7) -0.062(5) -0.023(4) 0.036(3)
C18A 0.075(3) 0.115(4) 0.067(3) 0.017(3) 0.000(3) 0.030(3)
C19A 0.089(4) 0.097(4) 0.078(4) 0.022(3) 0.027(3) 0.009(3)
Pd1B 0.04807(19) 0.0528(2) 0.0521(2) 0.00622(14) 0.00113(14) 0.01123(13)
O1B 0.078(2) 0.081(2) 0.090(3) 0.018(2) -0.0016(19) 0.032(2)
O2B 0.104(4) 0.086(3) 0.216(6) -0.011(3) -0.024(4) 0.000(3)
O3B 0.097(3) 0.063(2) 0.091(3) 0.0234(18) 0.027(2) 0.0253(19)
O4B 0.082(2) 0.074(2) 0.0544(18) 0.0060(15) 0.0177(16) -0.0013(17)
N1B 0.0561(19) 0.0473(18) 0.0488(18) 0.0051(15) 0.0056(15) 0.0132(15)
N2B 0.057(2) 0.057(2) 0.0470(19) 0.0105(15) -0.0006(15) -0.0005(16)
C1B 0.052(2) 0.048(2) 0.051(2) -0.0068(18) 0.0021(18) 0.0129(18)
C2B 0.067(3) 0.073(3) 0.059(3) -0.004(2) 0.001(2) 0.023(2)
C3B 0.062(3) 0.086(4) 0.085(4) -0.008(3) -0.007(3) 0.029(3)
C4B 0.052(3) 0.073(3) 0.105(4) -0.021(3) 0.006(3) 0.012(2)
C5B 0.056(3) 0.057(3) 0.078(3) -0.008(2) 0.011(2) -0.001(2)
C6B 0.050(2) 0.045(2) 0.056(2) -0.0080(18) 0.0044(18) 0.0031(17)
C7B 0.062(3) 0.049(2) 0.052(2) 0.0003(18) 0.009(2) -0.0084(19)
C8B 0.131(5) 0.113(5) 0.066(3) 0.030(3) 0.013(3) 0.029(4)
C9B 0.075(3) 0.073(3) 0.055(3) 0.014(2) -0.010(2) -0.006(2)
C10B 0.093(4) 0.049(3) 0.112(5) 0.010(3) -0.003(4) 0.009(3)
C11B 0.149(7) 0.103(5) 0.147(6) 0.040(5) 0.040(5) 0.072(5)
C12B 0.073(3) 0.053(3) 0.051(2) 0.0071(19) 0.013(2) 0.010(2)
C13B 0.069(3) 0.068(3) 0.059(3) 0.011(2) 0.018(2) 0.003(2)
C14B 0.060(3) 0.076(3) 0.052(2) 0.009(2) 0.014(2) 0.016(2)
C15B 0.078(3) 0.071(3) 0.055(3) -0.003(2) 0.010(2) 0.019(3)
C16B 0.141(7) 0.168(7) 0.099(5) 0.045(5) -0.063(5) -0.081(6)
C17B 0.124(5) 0.087(4) 0.077(4) 0.030(3) -0.003(3) 0.018(4)
C18B 0.114(5) 0.094(4) 0.094(4) 0.034(3) 0.053(4) 0.017(4)
C19B 0.074(3) 0.104(4) 0.100(4) -0.013(4) 0.019(3) -0.017(3)

loop_
_atom_type_symbol
_atom_type_description
_atom_type_scat_dispersion_real
_atom_type_scat_dispersion_imag
_atom_type_scat_source
C C 0.0033 0.0016 'International Tables Vol C Tables 4.2.6.8 and 6.1.1.4'
H H 0.0000 0.0000 'International Tables Vol C Tables 4.2.6.8 and 6.1.1.4'
N N 0.0061 0.0033 'International Tables Vol C Tables 4.2.6.8 and 6.1.1.4'
O O 0.0106 0.0060 'International Tables Vol C Tables 4.2.6.8 and 6.1.1.4'
Pd Pd -0.9988 1.0072 'International Tables Vol C Tables 4.2.6.8 and 6.1.1.4'

loop_
_geom_angle_atom_site_label_1
_geom_angle_atom_site_label_2
_geom_angle_atom_site_label_3
_geom_angle
N1A Pd1A O1A 172.39(13)
N1A Pd1A N2A 89.83(13)
O1A Pd1A N2A 94.88(13)
N1A Pd1A C14A 82.07(16)
O1A Pd1A C14A 91.30(16)
N2A Pd1A C14A 156.63(17)
N1A Pd1A C15A 86.91(17)
O1A Pd1A C15A 90.03(17)
N2A Pd1A C15A 164.92(17)
C14A Pd1A C15A 36.85(19)
C10A O1A Pd1A 118.6(3)
C7A O4A C8A 106.4(3)
C12A N1A C1A 121.1(3)
C12A N1A Pd1A 116.5(3)
C1A N1A Pd1A 122.5(3)
C7A N2A C9A 108.3(3)
C7A N2A Pd1A 122.4(3)
C9A N2A Pd1A 127.7(3)
N1A C1A C6A 120.9(3)
N1A C1A C2A 120.9(4)
C6A C1A C2A 118.2(4)
C3A C2A C1A 120.2(5)
C2A C3A C4A 121.6(5)
C5A C4A C3A 118.6(4)
C4A C5A C6A 121.7(5)
C5A C6A C1A 119.7(4)
C5A C6A C7A 118.1(4)
C1A C6A C7A 122.2(4)
N2A C7A O4A 116.7(4)
N2A C7A C6A 128.0(4)
O4A C7A C6A 115.3(4)
O4A C8A C9A 107.0(4)
C17A C9A C16A 113.6(6)
C17A C9A N2A 113.0(4)
C16A C9A N2A 108.1(4)
C17A C9A C8A 108.9(5)
C16A C9A C8A 112.0(5)
N2A C9A C8A 100.5(4)
O2A C10A O1A 123.3(5)
O2A C10A C11A 120.6(6)
O1A C10A C11A 116.1(6)
O3A C12A N1A 124.5(4)
O3A C12A C13A 120.3(4)
N1A C12A C13A 115.1(4)
C14A C13A C12A 111.3(4)
C14A C13A C19A 110.3(4)
C12A C13A C19A 107.2(4)
C14A C13A C18A 108.5(4)
C12A C13A C18A 109.8(4)
C19A C13A C18A 109.8(4)
C15A C14A C13A 124.4(4)
C15A C14A Pd1A 72.3(3)
C13A C14A Pd1A 105.3(3)
C14A C15A Pd1A 70.9(3)
N1B Pd1B O1B 173.75(16)
N1B Pd1B N2B 89.26(14)
O1B Pd1B N2B 94.56(15)
N1B Pd1B C14B 82.11(16)
O1B Pd1B C14B 92.40(17)
N2B Pd1B C14B 155.01(17)
N1B Pd1B C15B 87.00(16)
O1B Pd1B C15B 90.40(17)
N2B Pd1B C15B 166.23(18)
C14B Pd1B C15B 36.92(19)
C10B O1B Pd1B 119.5(4)
C7B O4B C8B 106.5(4)
C12B N1B C1B 122.1(3)
C12B N1B Pd1B 117.2(3)
C1B N1B Pd1B 120.2(3)
C7B N2B C9B 109.1(4)
C7B N2B Pd1B 120.6(3)
C9B N2B Pd1B 129.2(3)
C2B C1B C6B 118.1(4)
C2B C1B N1B 121.8(4)
C6B C1B N1B 120.1(3)
C3B C2B C1B 120.5(5)
C4B C3B C2B 121.2(5)
C3B C4B C5B 119.4(5)
C4B C5B C6B 121.6(5)
C5B C6B C1B 119.2(4)
C5B C6B C7B 118.3(4)
C1B C6B C7B 122.4(4)
N2B C7B O4B 116.0(4)
N2B C7B C6B 127.8(4)
O4B C7B C6B 116.2(4)
O4B C8B C9B 107.3(4)
C17B C9B N2B 112.9(4)
C17B C9B C8B 110.7(5)
N2B C9B C8B 100.5(4)
C17B C9B C16B 111.8(6)
N2B C9B C16B 108.1(4)
C8B C9B C16B 112.4(6)
O2B C10B O1B 123.1(5)
O2B C10B C11B 119.4(6)
O1B C10B C11B 117.4(6)
O3B C12B N1B 125.6(4)
O3B C12B C13B 120.2(4)
N1B C12B C13B 114.1(4)
C14B C13B C18B 109.2(4)
C14B C13B C12B 110.9(4)
C18B C13B C12B 110.1(4)
C14B C13B C19B 110.0(5)
C18B C13B C19B 109.9(5)
C12B C13B C19B 106.9(4)
C15B C14B C13B 123.9(4)
C15B C14B Pd1B 72.3(3)
C13B C14B Pd1B 105.0(3)
C14B C15B Pd1B 70.8(3)

loop_
_geom_bond_atom_site_label_1
_geom_bond_atom_site_label_2
_geom_bond_distance
Pd1A N1A 1.980(3)
Pd1A O1A 2.019(3)
Pd1A N2A 2.049(3)
Pd1A C14A 2.137(4)
Pd1A C15A 2.155(4)
O1A C10A 1.259(6)
O2A C10A 1.231(7)
O3A C12A 1.227(5)
O4A C7A 1.339(5)
O4A C8A 1.427(6)
N1A C12A 1.361(5)
N1A C1A 1.408(5)
N2A C7A 1.281(5)
N2A C9A 1.510(5)
C1A C6A 1.400(6)
C1A C2A 1.403(6)
C2A C3A 1.382(7)
C3A C4A 1.377(7)
C4A C5A 1.365(7)
C5A C6A 1.397(6)
C6A C7A 1.465(6)
C8A C9A 1.521(7)
C9A C17A 1.489(7)
C9A C16A 1.483(8)
C10A C11A 1.504(7)
C12A C13A 1.531(6)
C13A C14A 1.502(7)
C13A C19A 1.537(7)
C13A C18A 1.539(6)
C14A C15A 1.357(7)
Pd1B N1B 1.987(3)
Pd1B O1B 2.026(3)
Pd1B N2B 2.068(3)
Pd1B C14B 2.141(4)
Pd1B C15B 2.160(5)
O1B C10B 1.259(7)
O2B C10B 1.233(7)
O3B C12B 1.215(5)
O4B C7B 1.336(5)
O4B C8B 1.430(7)
N1B C12B 1.353(5)
N1B C1B 1.413(5)
N2B C7B 1.290(5)
N2B C9B 1.497(5)
C1B C2B 1.402(6)
C1B C6B 1.408(6)
C2B C3B 1.379(7)
C3B C4B 1.366(8)
C4B C5B 1.366(7)
C5B C6B 1.396(6)
C6B C7B 1.443(6)
C8B C9B 1.518(8)
C9B C17B 1.487(7)
C9B C16B 1.512(7)
C10B C11B 1.486(8)
C12B C13B 1.547(6)
C13B C14B 1.502(7)
C13B C18B 1.530(7)
C13B C19B 1.544(8)
C14B C15B 1.362(7)

loop_
_geom_torsion_atom_site_label_1
_geom_torsion_atom_site_label_2
_geom_torsion_atom_site_label_3
_geom_torsion_atom_site_label_4
_geom_torsion
N1A Pd1A O1A C10A -140.6(10)
N2A Pd1A O1A C10A 91.3(4)
C14A Pd1A O1A C10A -111.3(4)
C15A Pd1A O1A C10A -74.4(4)
O1A Pd1A N1A C12A 13.2(12)
N2A Pd1A N1A C12A 141.6(3)
C14A Pd1A N1A C12A -16.5(3)
C15A Pd1A N1A C12A -53.2(3)
O1A Pd1A N1A C1A -166.8(9)
N2A Pd1A N1A C1A -38.5(3)
C14A Pd1A N1A C1A 163.5(3)
C15A Pd1A N1A C1A 126.8(3)
N1A Pd1A N2A C7A 16.8(3)
O1A Pd1A N2A C7A -169.2(3)
C14A Pd1A N2A C7A 86.0(5)
C15A Pd1A N2A C7A -60.6(8)
N1A Pd1A N2A C9A -146.8(3)
O1A Pd1A N2A C9A 27.2(3)
C14A Pd1A N2A C9A -77.6(5)
C15A Pd1A N2A C9A 135.8(7)
C12A N1A C1A C6A -144.2(4)
Pd1A N1A C1A C6A 35.9(5)
C12A N1A C1A C2A 36.0(6)
Pd1A N1A C1A C2A -143.9(4)
N1A C1A C2A C3A -177.6(5)
C6A C1A C2A C3A 2.7(7)
C1A C2A C3A C4A -0.3(8)
C2A C3A C4A C5A -1.7(8)
C3A C4A C5A C6A 1.2(8)
C4A C5A C6A C1A 1.2(7)
C4A C5A C6A C7A 179.1(4)
N1A C1A C6A C5A 177.1(4)
C2A C1A C6A C5A -3.1(6)
N1A C1A C6A C7A -0.7(6)
C2A C1A C6A C7A 179.0(4)
C9A N2A C7A O4A -4.4(5)
Pd1A N2A C7A O4A -170.9(3)
C9A N2A C7A C6A 175.9(4)
Pd1A N2A C7A C6A 9.5(6)
C8A O4A C7A N2A -3.0(5)
C8A O4A C7A C6A 176.7(4)
C5A C6A C7A N2A 157.8(4)
C1A C6A C7A N2A -24.3(7)
C5A C6A C7A O4A -21.8(5)
C1A C6A C7A O4A 156.1(4)
C7A O4A C8A C9A 8.9(6)
C7A N2A C9A C17A 125.0(5)
Pd1A N2A C9A C17A -69.5(6)
C7A N2A C9A C16A -108.3(5)
Pd1A N2A C9A C16A 57.2(6)
C7A N2A C9A C8A 9.2(5)
Pd1A N2A C9A C8A 174.7(3)
O4A C8A C9A C17A -129.6(5)
O4A C8A C9A C16A 103.9(6)
O4A C8A C9A N2A -10.7(5)
Pd1A O1A C10A O2A -1.5(7)
Pd1A O1A C10A C11A -179.6(4)
C1A N1A C12A O3A 5.3(7)
Pd1A N1A C12A O3A -174.7(4)
C1A N1A C12A C13A -178.2(4)
Pd1A N1A C12A C13A 1.8(5)
O3A C12A C13A C14A -161.3(4)
N1A C12A C13A C14A 22.0(5)
O3A C12A C13A C19A 78.0(5)
N1A C12A C13A C19A -98.6(5)
O3A C12A C13A C18A -41.2(6)
N1A C12A C13A C18A 142.2(4)
C12A C13A C14A C15A 46.7(6)
C19A C13A C14A C15A 165.5(4)
C18A C13A C14A C15A -74.2(6)
C12A C13A C14A Pd1A -32.1(4)
C19A C13A C14A Pd1A 86.8(4)
C18A C13A C14A Pd1A -153.0(3)
N1A Pd1A C14A C15A -95.5(3)
O1A Pd1A C14A C15A 88.3(3)
N2A Pd1A C14A C15A -166.2(3)
N1A Pd1A C14A C13A 26.4(3)
O1A Pd1A C14A C13A -149.9(3)
N2A Pd1A C14A C13A -44.4(6)
C15A Pd1A C14A C13A 121.8(5)
C13A C14A C15A Pd1A -96.7(4)
N1A Pd1A C15A C14A 80.9(3)
O1A Pd1A C15A C14A -92.1(3)
N2A Pd1A C15A C14A 158.7(5)
N1B Pd1B O1B C10B -129.7(13)
N2B Pd1B O1B C10B 102.9(4)
C14B Pd1B O1B C10B -101.1(5)
C15B Pd1B O1B C10B -64.3(5)
O1B Pd1B N1B C12B 16.2(15)
N2B Pd1B N1B C12B 143.9(3)
C14B Pd1B N1B C12B -12.6(3)
C15B Pd1B N1B C12B -49.4(3)
O1B Pd1B N1B C1B -172.3(12)
N2B Pd1B N1B C1B -44.6(3)
C14B Pd1B N1B C1B 158.9(3)
C15B Pd1B N1B C1B 122.1(3)
N1B Pd1B N2B C7B 22.0(3)
O1B Pd1B N2B C7B -163.0(3)
C14B Pd1B N2B C7B 91.4(5)
C15B Pd1B N2B C7B -52.2(8)
N1B Pd1B N2B C9B -144.2(4)
O1B Pd1B N2B C9B 30.9(4)
C14B Pd1B N2B C9B -74.8(5)
C15B Pd1B N2B C9B 141.7(7)
C12B N1B C1B C2B 29.9(6)
Pd1B N1B C1B C2B -141.2(3)
C12B N1B C1B C6B -150.8(4)
Pd1B N1B C1B C6B 38.1(5)
C6B C1B C2B C3B -3.3(7)
N1B C1B C2B C3B 176.0(4)
C1B C2B C3B C4B 2.1(8)
C2B C3B C4B C5B 0.9(8)
C3B C4B C5B C6B -2.5(7)
C4B C5B C6B C1B 1.2(7)
C4B C5B C6B C7B 179.8(4)
C2B C1B C6B C5B 1.7(6)
N1B C1B C6B C5B -177.6(4)
C2B C1B C6B C7B -176.8(4)
N1B C1B C6B C7B 3.9(6)
C9B N2B C7B O4B -3.2(5)
Pd1B N2B C7B O4B -171.9(3)
C9B N2B C7B C6B 178.2(4)
Pd1B N2B C7B C6B 9.5(6)
C8B O4B C7B N2B -2.2(6)
C8B O4B C7B C6B 176.6(5)
C5B C6B C7B N2B 150.7(4)
C1B C6B C7B N2B -30.8(7)
C5B C6B C7B O4B -27.9(6)
C1B C6B C7B O4B 150.6(4)
C7B O4B C8B C9B 6.5(6)
C7B N2B C9B C17B 124.6(5)
Pd1B N2B C9B C17B -68.0(5)
C7B N2B C9B C8B 6.7(5)
Pd1B N2B C9B C8B 174.1(4)
C7B N2B C9B C16B -111.2(6)
Pd1B N2B C9B C16B 56.2(6)
O4B C8B C9B C17B -127.3(5)
O4B C8B C9B N2B -7.8(6)
O4B C8B C9B C16B 106.9(6)
Pd1B O1B C10B O2B -2.5(9)
Pd1B O1B C10B C11B -178.5(4)
C1B N1B C12B O3B 8.5(7)
Pd1B N1B C12B O3B 179.8(4)
C1B N1B C12B C13B -175.8(4)
Pd1B N1B C12B C13B -4.4(5)
O3B C12B C13B C14B -156.4(4)
N1B C12B C13B C14B 27.6(5)
O3B C12B C13B C18B -35.5(7)
N1B C12B C13B C18B 148.6(5)
O3B C12B C13B C19B 83.8(6)
N1B C12B C13B C19B -92.2(5)
C18B C13B C14B C15B -77.4(6)
C12B C13B C14B C15B 44.0(6)
C19B C13B C14B C15B 162.0(5)
C18B C13B C14B Pd1B -155.9(4)
C12B C13B C14B Pd1B -34.5(4)
C19B C13B C14B Pd1B 83.5(4)
N1B Pd1B C14B C15B -95.5(3)
O1B Pd1B C14B C15B 87.5(3)
N2B Pd1B C14B C15B -166.4(3)
N1B Pd1B C14B C13B 25.8(3)
O1B Pd1B C14B C13B -151.2(3)
N2B Pd1B C14B C13B -45.0(6)
C15B Pd1B C14B C13B 121.4(5)
C13B C14B C15B Pd1B -96.5(4)
N1B Pd1B C15B C14B 80.9(3)
O1B Pd1B C15B C14B -93.5(3)
N2B Pd1B C15B C14B 155.3(6)
